data_7026908
loop_
_publ_author_name
'Cuevas, Alicia'
'Kremer, Carlos'
'Suescun, Leopoldo'
'Mombr\'u, Alvaro W'
'Lloret, Francesc'
'Julve, Miguel'
'Faus, Juan'

_publ_section_title
;
 Magneto-structural studies on heterobimetallic malonate-bridged
 M(II)Re(IV) complexes (M = Mn, Co, Ni and Cu).
;
_journal_issue 47
_journal_name_full 'Dalton transactions (Cambridge, England : 2003)'
_journal_page_first 11403
_journal_page_last 11411
_journal_paper_doi 10.1039/c0dt00879f
_journal_volume 39
_journal_year 2010
_chemical_formula_moiety 'C31 H26 Br4 Co N4 O4 Re, C2 H3 N'
_chemical_formula_sum 'C33 H29 Br4 Co N5 O4 Re'
_chemical_formula_weight 1124.38
_chemical_name_common
;
mu-malonate-bis(2,9-dimethyl-1,10phenanthroline)cobalt(ii)-
tetrabromorhenium(IV) -- acetonitrile (1/1)
;
_chemical_name_systematic
;
\m-malonate-bis(2,9-dimethyl-1,10phenanthroline)cobalt(II)-
tetrabromorhenium(IV) -- acetonitrile (1/1)
;
_space_group_IT_number 2
_symmetry_cell_setting triclinic
_symmetry_space_group_name_Hall '-P 1'
_symmetry_space_group_name_H-M 'P -1'
_atom_sites_solution_hydrogens geom
_atom_sites_solution_primary direct
_atom_sites_solution_secondary difmap
_audit_creation_date 2004-09-06T14:58:11-00:00
_audit_creation_method 'WinGX routine CIF_UPDATE'
_cell_angle_alpha 80.144(12)
_cell_angle_beta 63.065(10)
_cell_angle_gamma 69.742(12)
_cell_formula_units_Z 2
_cell_length_a 12.4658(19)
_cell_length_b 12.6397(18)
_cell_length_c 13.7550(19)
_cell_measurement_reflns_used 24
_cell_measurement_temperature 293(2)
_cell_measurement_theta_max 14.79
_cell_measurement_theta_min 10.04
_cell_volume 1812.4(5)
_computing_cell_refinement 'MSC/AFC Diffractometer Software, 1993'
_computing_data_collection 'MSC/AFC Diffractometer Software, 1993'
_computing_data_reduction 'MSC/AFC Diffractometer Software, 1993'
_computing_molecular_graphics 'Ortep-3 for Windows (Farrugia, 1997)'
_computing_publication_material 'WinGX publication routines (Farrugia, 1999)'
_computing_structure_refinement 'SHELXL-97 (Sheldrick, 1997)'
_computing_structure_solution 'SHELXS-97 (Sheldrick, 1990)'
_diffrn_ambient_temperature 293(2)
_diffrn_measured_fraction_theta_full 0.961
_diffrn_measured_fraction_theta_max 0.961
_diffrn_measurement_device_type 'Rigaku AFC-7S'
_diffrn_measurement_method \q/2\q
_diffrn_radiation_monochromator graphite
_diffrn_radiation_type MoK\a
_diffrn_radiation_wavelength 0.71069
_diffrn_reflns_av_R_equivalents 0.0381
_diffrn_reflns_av_unetI/netI 0.0484
_diffrn_reflns_limit_h_max 14
_diffrn_reflns_limit_h_min -14
_diffrn_reflns_limit_k_max 1
_diffrn_reflns_limit_k_min -13
_diffrn_reflns_limit_l_max 16
_diffrn_reflns_limit_l_min -16
_diffrn_reflns_number 6674
_diffrn_reflns_theta_full 25
_diffrn_reflns_theta_max 25
_diffrn_reflns_theta_min 2.14
_diffrn_standards_decay_% 25
_diffrn_standards_interval_count 150
_diffrn_standards_number 3
_exptl_absorpt_coefficient_mu 8.247
_exptl_absorpt_correction_T_max 0.6832
_exptl_absorpt_correction_T_min 0.070
_exptl_absorpt_correction_type psi-scan
_exptl_absorpt_process_details 'MSC/AFC Diffractometer Software, 1993'
_exptl_crystal_colour brown
_exptl_crystal_density_diffrn 2.06
_exptl_crystal_density_method 'not measured'
_exptl_crystal_description prism
_exptl_crystal_F_000 1072
_exptl_crystal_size_max 0.35
_exptl_crystal_size_mid 0.3
_exptl_crystal_size_min 0.05
_refine_diff_density_max 2.441
_refine_diff_density_min -1.538
_refine_diff_density_rms 0.186
_refine_ls_extinction_method none
_refine_ls_goodness_of_fit_ref 1.05
_refine_ls_hydrogen_treatment constr
_refine_ls_matrix_type full
_refine_ls_number_parameters 433
_refine_ls_number_reflns 6138
_refine_ls_number_restraints 12
_refine_ls_restrained_S_all 1.051
_refine_ls_R_factor_all 0.0677
_refine_ls_R_factor_gt 0.0446
_refine_ls_shift/su_max 0.001
_refine_ls_shift/su_mean 0
_refine_ls_structure_factor_coef Fsqd
_refine_ls_weighting_details 'calc w=1/[\s^2^(Fo^2^)+(0.0905P)^2^+0.8298P] where P=(Fo^2^+2Fc^2^)/3'
_refine_ls_weighting_scheme calc
_refine_ls_wR_factor_gt 0.1232
_refine_ls_wR_factor_ref 0.1366
_reflns_number_gt 4625
_reflns_number_total 6138
_reflns_threshold_expression >2sigma(I)
_cod_data_source_file c0dt00879f.txt
_cod_data_source_block cmp2
_cod_original_sg_symbol_H-M P-1
_cod_database_code 7026908

loop_
_symmetry_equiv_pos_as_xyz
'x, y, z'
'-x, -y, -z'

loop_
_atom_site_label
_atom_site_type_symbol
_atom_site_fract_x
_atom_site_fract_y
_atom_site_fract_z
_atom_site_U_iso_or_equiv
_atom_site_adp_type
_atom_site_occupancy
_atom_site_symmetry_multiplicity
_atom_site_calc_flag
_atom_site_refinement_flags
Re1 Re 0.80168(3) 0.77899(3) 0.79708(2) 0.03400(14) Uani 1 1 d .
Br4 Br 0.66733(9) 0.79231(8) 0.99784(7) 0.0496(2) Uani 1 1 d .
Br1 Br 1.00185(8) 0.73607(8) 0.81488(8) 0.0502(2) Uani 1 1 d .
Br2 Br 0.82747(10) 0.57490(7) 0.79684(8) 0.0520(3) Uani 1 1 d .
Br3 Br 0.90797(10) 0.79035(9) 0.59313(7) 0.0574(3) Uani 1 1 d .
O1 O 0.6379(6) 0.8184(5) 0.7779(5) 0.0441(14) Uani 1 1 d .
C1 C 0.5854(7) 0.9111(7) 0.7394(6) 0.0381(19) Uani 1 1 d .
O3 O 0.5039(6) 0.9142(5) 0.7092(5) 0.0451(14) Uani 1 1 d .
C2 C 0.6122(11) 1.0190(9) 0.7317(11) 0.075(4) Uani 1 1 d .
H2A H 0.629 1.0477 0.6578 0.09 Uiso 1 1 calc R
H2B H 0.5337 1.0713 0.7791 0.09 Uiso 1 1 calc R
C3 C 0.7135(8) 1.0298(7) 0.7557(6) 0.0371(18) Uani 1 1 d .
O2 O 0.7770(6) 0.9444(5) 0.7961(4) 0.0413(13) Uani 1 1 d .
O4 O 0.7285(7) 1.1211(5) 0.7416(6) 0.0631(19) Uani 1 1 d .
Co1 Co 0.43314(10) 0.78613(8) 0.72406(8) 0.0327(3) Uani 1 1 d .
N22 N 0.2720(6) 0.9009(5) 0.8410(5) 0.0346(14) Uani 1 1 d .
C210 C 0.2571(8) 0.9384(7) 0.9322(7) 0.0408(19) Uani 1 1 d .
C29 C 0.1615(9) 1.0380(8) 0.9817(7) 0.053(2) Uani 1 1 d .
H12 H 0.1522 1.0625 1.0459 0.064 Uiso 1 1 calc R
C28 C 0.0835(9) 1.0974(7) 0.9346(8) 0.055(2) Uani 1 1 d .
H13 H 0.0201 1.163 0.9673 0.066 Uiso 1 1 calc R
C27 C 0.0960(8) 1.0625(7) 0.8379(7) 0.045(2) Uani 1 1 d .
C26 C 0.0164(9) 1.1172(9) 0.7856(9) 0.065(3) Uani 1 1 d .
H15 H -0.0473 1.184 0.8145 0.078 Uiso 1 1 calc R
C25 C 0.0287(9) 1.0769(9) 0.6956(9) 0.063(3) Uani 1 1 d .
H16 H -0.026 1.1154 0.6636 0.075 Uiso 1 1 calc R
C24 C 0.1271(8) 0.9735(8) 0.6487(7) 0.048(2) Uani 1 1 d .
C23 C 0.1438(10) 0.9228(9) 0.5571(8) 0.058(3) Uani 1 1 d .
H18 H 0.0939 0.9592 0.5201 0.07 Uiso 1 1 calc R
C22 C 0.2307(11) 0.8232(9) 0.5230(8) 0.062(3) Uani 1 1 d .
H19 H 0.2382 0.7888 0.4647 0.075 Uiso 1 1 calc R
C21 C 0.3122(9) 0.7690(8) 0.5756(7) 0.045(2) Uani 1 1 d .
N21 N 0.3044(6) 0.8192(5) 0.6577(5) 0.0354(15) Uani 1 1 d .
C212 C 0.2107(7) 0.9157(7) 0.6966(6) 0.0360(18) Uani 1 1 d .
C211 C 0.1936(7) 0.9611(6) 0.7928(6) 0.0360(18) Uani 1 1 d .
C214 C 0.3474(9) 0.8746(8) 0.9812(7) 0.051(2) Uani 1 1 d .
H11A H 0.4064 0.8093 0.9385 0.077 Uiso 1 1 calc R
H11B H 0.3013 0.8514 1.0544 0.077 Uiso 1 1 calc R
H11C H 0.3924 0.9223 0.9822 0.077 Uiso 1 1 calc R
C213 C 0.4039(11) 0.6546(9) 0.5407(9) 0.070(3) Uani 1 1 d .
H11D H 0.4509 0.63 0.5841 0.105 Uiso 1 1 calc R
H11E H 0.461 0.6576 0.4652 0.105 Uiso 1 1 calc R
H11F H 0.3589 0.6027 0.5504 0.105 Uiso 1 1 calc R
N11 N 0.4610(6) 0.6235(5) 0.7897(5) 0.0354(15) Uani 1 1 d .
C11 C 0.3822(9) 0.5821(7) 0.8793(7) 0.046(2) Uani 1 1 d .
C12 C 0.4220(11) 0.4693(8) 0.9152(9) 0.062(3) Uani 1 1 d .
H22 H 0.3673 0.4421 0.9786 0.074 Uiso 1 1 calc R
C13 C 0.5391(11) 0.4018(8) 0.8571(9) 0.066(3) Uani 1 1 d .
H23 H 0.5649 0.3283 0.8816 0.079 Uiso 1 1 calc R
C14 C 0.6221(9) 0.4398(7) 0.7612(9) 0.054(2) Uani 1 1 d .
C15 C 0.7447(11) 0.3709(9) 0.6950(11) 0.074(3) Uani 1 1 d .
H25 H 0.7737 0.2964 0.7159 0.089 Uiso 1 1 calc R
C16 C 0.8192(10) 0.4129(9) 0.6020(11) 0.073(3) Uani 1 1 d .
H26 H 0.901 0.3681 0.5614 0.087 Uiso 1 1 calc R
C17 C 0.7756(9) 0.5239(9) 0.5647(9) 0.059(3) Uani 1 1 d .
C18 C 0.8454(10) 0.5698(11) 0.4639(9) 0.070(3) Uani 1 1 d .
H28 H 0.9258 0.5265 0.4183 0.084 Uiso 1 1 calc R
C19 C 0.7974(11) 0.6743(11) 0.4336(8) 0.068(3) Uani 1 1 d .
H29 H 0.8448 0.7028 0.3669 0.081 Uiso 1 1 calc R
C110 C 0.6754(10) 0.7432(9) 0.5007(7) 0.055(2) Uani 1 1 d .
N12 N 0.6075(7) 0.7027(6) 0.5979(5) 0.0431(17) Uani 1 1 d .
C111 C 0.6555(8) 0.5968(7) 0.6291(7) 0.041(2) Uani 1 1 d .
C112 C 0.5784(8) 0.5531(6) 0.7302(7) 0.0397(19) Uani 1 1 d .
C113 C 0.2511(9) 0.6526(9) 0.9410(8) 0.062(3) Uani 1 1 d .
H21A H 0.2381 0.7264 0.9079 0.093 Uiso 1 1 calc R
H21B H 0.2364 0.6585 1.0149 0.093 Uiso 1 1 calc R
H21C H 0.1935 0.6186 0.9402 0.093 Uiso 1 1 calc R
C114 C 0.6211(12) 0.8564(10) 0.4630(8) 0.079(4) Uani 1 1 d .
H21D H 0.5384 0.8909 0.5182 0.118 Uiso 1 1 calc R
H21E H 0.615 0.8502 0.3972 0.118 Uiso 1 1 calc R
H21F H 0.6745 0.9018 0.449 0.118 Uiso 1 1 calc R
C32 C 0.8648(18) 0.5883(15) 0.1311(14) 0.128(6) Uani 1 1 d U
H32A H 0.8648 0.5728 0.0651 0.193 Uiso 1 1 calc R
H32B H 0.9234 0.5256 0.1492 0.193 Uiso 1 1 calc R
H32C H 0.8894 0.6549 0.1206 0.193 Uiso 1 1 calc R
C31 C 0.745(2) 0.6049(19) 0.2148(17) 0.138(7) Uani 1 1 d U
N31 N 0.645(3) 0.641(4) 0.2804(16) 0.35(2) Uani 1 1 d .

loop_
_atom_site_aniso_label
_atom_site_aniso_U_11
_atom_site_aniso_U_22
_atom_site_aniso_U_33
_atom_site_aniso_U_23
_atom_site_aniso_U_13
_atom_site_aniso_U_12
Re1 0.0377(2) 0.0279(2) 0.0376(2) -0.00386(13) -0.01469(14) -0.01167(14)
Br4 0.0536(6) 0.0518(6) 0.0413(5) -0.0037(4) -0.0139(4) -0.0209(5)
Br1 0.0408(5) 0.0471(5) 0.0644(6) -0.0034(4) -0.0250(4) -0.0108(4)
Br2 0.0643(6) 0.0308(5) 0.0625(6) -0.0064(4) -0.0258(5) -0.0153(4)
Br3 0.0620(6) 0.0631(7) 0.0390(5) -0.0080(4) -0.0109(4) -0.0212(5)
O1 0.052(4) 0.030(3) 0.055(3) -0.004(3) -0.027(3) -0.010(3)
C1 0.028(4) 0.035(5) 0.039(4) -0.018(3) -0.003(3) -0.003(4)
O3 0.048(4) 0.041(3) 0.060(4) -0.001(3) -0.027(3) -0.023(3)
C2 0.081(8) 0.041(6) 0.144(11) 0.019(6) -0.081(8) -0.029(6)
C3 0.036(4) 0.029(5) 0.045(4) -0.001(3) -0.014(4) -0.014(4)
O2 0.053(4) 0.033(3) 0.049(3) -0.004(2) -0.024(3) -0.021(3)
O4 0.089(5) 0.036(4) 0.098(5) 0.015(3) -0.062(4) -0.035(4)
Co1 0.0347(6) 0.0252(6) 0.0408(6) -0.0027(4) -0.0194(5) -0.0066(5)
N22 0.036(4) 0.027(4) 0.042(4) -0.007(3) -0.016(3) -0.008(3)
C210 0.038(5) 0.041(5) 0.044(4) -0.005(4) -0.012(4) -0.018(4)
C29 0.050(6) 0.053(6) 0.054(5) -0.018(4) -0.010(4) -0.021(5)
C28 0.050(6) 0.028(5) 0.067(6) -0.018(4) -0.010(5) -0.002(4)
C27 0.037(5) 0.027(5) 0.058(5) 0.001(4) -0.013(4) -0.005(4)
C26 0.038(5) 0.053(6) 0.073(7) 0.003(5) -0.014(5) 0.006(5)
C25 0.046(6) 0.052(6) 0.090(8) 0.022(6) -0.043(6) -0.007(5)
C24 0.043(5) 0.052(6) 0.054(5) 0.009(4) -0.023(4) -0.020(4)
C23 0.071(7) 0.060(7) 0.065(6) 0.016(5) -0.046(6) -0.030(6)
C22 0.093(8) 0.073(8) 0.059(6) 0.005(5) -0.053(6) -0.044(7)
C21 0.051(5) 0.049(6) 0.047(5) 0.002(4) -0.023(4) -0.026(4)
N21 0.038(4) 0.032(4) 0.040(3) -0.001(3) -0.020(3) -0.012(3)
C212 0.032(4) 0.037(5) 0.041(4) 0.010(3) -0.018(3) -0.015(4)
C211 0.030(4) 0.029(4) 0.049(5) 0.006(3) -0.015(4) -0.015(3)
C214 0.056(6) 0.054(6) 0.049(5) -0.016(4) -0.030(4) -0.006(5)
C213 0.087(8) 0.073(8) 0.069(7) -0.028(6) -0.040(6) -0.025(6)
N11 0.038(4) 0.024(3) 0.044(4) -0.002(3) -0.017(3) -0.010(3)
C11 0.055(6) 0.030(5) 0.054(5) -0.001(4) -0.022(4) -0.017(4)
C12 0.079(8) 0.040(6) 0.072(6) 0.017(5) -0.034(6) -0.028(6)
C13 0.079(8) 0.030(5) 0.099(8) 0.019(5) -0.053(7) -0.017(5)
C14 0.052(6) 0.031(5) 0.091(7) -0.011(5) -0.043(6) -0.005(4)
C15 0.069(8) 0.033(6) 0.133(11) -0.023(6) -0.055(8) -0.003(6)
C16 0.040(6) 0.044(6) 0.121(10) -0.047(6) -0.021(6) 0.006(5)
C17 0.038(5) 0.057(7) 0.076(7) -0.036(5) -0.016(5) -0.004(5)
C18 0.052(6) 0.079(9) 0.074(7) -0.047(6) -0.010(6) -0.016(6)
C19 0.066(7) 0.079(9) 0.052(6) -0.022(5) -0.001(5) -0.037(7)
C110 0.064(6) 0.072(7) 0.041(5) -0.007(4) -0.013(4) -0.042(6)
N12 0.047(4) 0.037(4) 0.044(4) -0.008(3) -0.016(3) -0.014(3)
C111 0.031(4) 0.036(5) 0.055(5) -0.026(4) -0.016(4) 0.000(4)
C112 0.043(5) 0.023(4) 0.059(5) -0.014(4) -0.025(4) -0.006(4)
C113 0.047(6) 0.063(7) 0.064(6) 0.004(5) -0.007(5) -0.029(5)
C114 0.109(10) 0.084(9) 0.046(6) 0.018(5) -0.025(6) -0.053(8)
C32 0.124(9) 0.124(9) 0.132(9) 0.009(7) -0.059(7) -0.030(7)
C31 0.145(11) 0.168(11) 0.119(9) -0.003(8) -0.077(8) -0.040(8)
N31 0.20(3) 0.77(7) 0.095(14) -0.05(2) -0.050(15) -0.17(3)

loop_
_atom_type_symbol
_atom_type_description
_atom_type_scat_dispersion_real
_atom_type_scat_dispersion_imag
_atom_type_scat_source
C C 0.0033 0.0016 'International Tables Vol C Tables 4.2.6.8 and 6.1.1.4'
H H 0 0 'International Tables Vol C Tables 4.2.6.8 and 6.1.1.4'
N N 0.0061 0.0033 'International Tables Vol C Tables 4.2.6.8 and 6.1.1.4'
O O 0.0106 0.006 'International Tables Vol C Tables 4.2.6.8 and 6.1.1.4'
Br Br -0.2901 2.4595 'International Tables Vol C Tables 4.2.6.8 and 6.1.1.4'
Co Co 0.3494 0.9721 'International Tables Vol C Tables 4.2.6.8 and 6.1.1.4'
Re Re -1.0185 7.231 'International Tables Vol C Tables 4.2.6.8 and 6.1.1.4'

loop_
_geom_angle_atom_site_label_1
_geom_angle_atom_site_label_2
_geom_angle_atom_site_label_3
_geom_angle
O2 Re1 O1 88.7(2)
O2 Re1 Br1 90.01(16)
O1 Re1 Br1 178.00(16)
O2 Re1 Br2 178.43(16)
O1 Re1 Br2 89.78(15)
Br1 Re1 Br2 91.53(4)
O2 Re1 Br4 87.58(16)
O1 Re1 Br4 87.31(16)
Br1 Re1 Br4 94.15(3)
Br2 Re1 Br4 92.61(4)
O2 Re1 Br3 87.09(16)
O1 Re1 Br3 85.28(16)
Br1 Re1 Br3 93.14(4)
Br2 Re1 Br3 92.52(4)
Br4 Re1 Br3 170.96(4)
C1 O1 Re1 126.9(5)
O3 C1 O1 119.5(8)
O3 C1 C2 116.5(8)
O1 C1 C2 124.0(8)
C1 O3 Co1 126.0(5)
C3 C2 C1 124.1(8)
C3 C2 H2A 106.3
C1 C2 H2A 106.3
C3 C2 H2B 106.3
C1 C2 H2B 106.3
H2A C2 H2B 106.4
O4 C3 O2 122.3(8)
O4 C3 C2 117.2(8)
O2 C3 C2 120.5(7)
C3 O2 Re1 130.6(5)
O3 Co1 N21 115.3(2)
O3 Co1 N11 134.9(2)
N21 Co1 N11 109.8(3)
O3 Co1 N12 88.4(3)
N21 Co1 N12 103.7(3)
N11 Co1 N12 80.2(3)
O3 Co1 N22 79.6(2)
N21 Co1 N22 79.4(2)
N11 Co1 N22 110.2(2)
N12 Co1 N22 167.7(3)
C210 N22 C211 119.3(7)
C210 N22 Co1 129.8(6)
C211 N22 Co1 108.2(5)
N22 C210 C29 121.8(8)
N22 C210 C214 118.7(7)
C29 C210 C214 119.4(8)
C28 C29 C210 119.1(8)
C28 C29 H12 120.5
C210 C29 H12 120.5
C29 C28 C27 121.5(8)
C29 C28 H13 119.3
C27 C28 H13 119.3
C211 C27 C28 116.5(8)
C211 C27 C26 118.3(8)
C28 C27 C26 125.1(9)
C25 C26 C27 122.6(9)
C25 C26 H15 118.7
C27 C26 H15 118.7
C26 C25 C24 120.0(8)
C26 C25 H16 120
C24 C25 H16 120
C23 C24 C212 116.2(9)
C23 C24 C25 123.8(9)
C212 C24 C25 120.0(9)
C22 C23 C24 120.5(8)
C22 C23 H18 119.8
C24 C23 H18 119.8
C23 C22 C21 120.4(8)
C23 C22 H19 119.8
C21 C22 H19 119.8
N21 C21 C22 120.3(9)
N21 C21 C213 119.9(8)
C22 C21 C213 119.8(8)
C212 N21 C21 118.8(7)
C212 N21 Co1 110.7(5)
C21 N21 Co1 129.7(6)
N21 C212 C24 123.4(8)
N21 C212 C211 118.3(7)
C24 C212 C211 118.2(8)
N22 C211 C27 121.8(7)
N22 C211 C212 117.3(7)
C27 C211 C212 120.9(7)
C210 C214 H11A 109.5
C210 C214 H11B 109.5
H11A C214 H11B 109.5
C210 C214 H11C 109.5
H11A C214 H11C 109.5
H11B C214 H11C 109.5
C21 C213 H11D 109.5
C21 C213 H11E 109.5
H11D C213 H11E 109.5
C21 C213 H11F 109.5
H11D C213 H11F 109.5
H11E C213 H11F 109.5
C11 N11 C112 118.6(7)
C11 N11 Co1 129.2(6)
C112 N11 Co1 112.2(5)
N11 C11 C12 120.8(9)
N11 C11 C113 120.4(7)
C12 C11 C113 118.8(9)
C13 C12 C11 119.8(9)
C13 C12 H22 120.1
C11 C12 H22 120.1
C12 C13 C14 121.3(9)
C12 C13 H23 119.4
C14 C13 H23 119.4
C13 C14 C112 116.5(9)
C13 C14 C15 123.5(9)
C112 C14 C15 120.0(10)
C16 C15 C14 120.2(10)
C16 C15 H25 119.9
C14 C15 H25 119.9
C15 C16 C17 121.4(9)
C15 C16 H26 119.3
C17 C16 H26 119.3
C18 C17 C111 115.5(10)
C18 C17 C16 124.1(10)
C111 C17 C16 120.4(10)
C19 C18 C17 120.6(10)
C19 C18 H28 119.7
C17 C18 H28 119.7
C18 C19 C110 121.5(10)
C18 C19 H29 119.3
C110 C19 H29 119.3
N12 C110 C19 119.4(10)
N12 C110 C114 120.0(9)
C19 C110 C114 120.6(9)
C110 N12 C111 119.5(8)
C110 N12 Co1 129.4(6)
C111 N12 Co1 110.8(5)
N12 C111 C17 123.5(9)
N12 C111 C112 118.5(7)
C17 C111 C112 117.9(8)
N11 C112 C14 122.9(8)
N11 C112 C111 117.2(7)
C14 C112 C111 119.9(8)
C11 C113 H21A 109.5
C11 C113 H21B 109.5
H21A C113 H21B 109.5
C11 C113 H21C 109.5
H21A C113 H21C 109.5
H21B C113 H21C 109.5
C110 C114 H21D 109.5
C110 C114 H21E 109.5
H21D C114 H21E 109.5
C110 C114 H21F 109.5
H21D C114 H21F 109.5
H21E C114 H21F 109.5
C31 C32 H32A 109.5
C31 C32 H32B 109.5
H32A C32 H32B 109.5
C31 C32 H32C 109.5
H32A C32 H32C 109.5
H32B C32 H32C 109.5
N31 C31 C32 166(4)

loop_
_geom_bond_atom_site_label_1
_geom_bond_atom_site_label_2
_geom_bond_distance
Re1 O2 2.004(5)
Re1 O1 2.056(6)
Re1 Br1 2.4803(10)
Re1 Br2 2.4871(10)
Re1 Br4 2.4965(10)
Re1 Br3 2.5045(10)
O1 C1 1.285(10)
C1 O3 1.246(10)
C1 C2 1.489(13)
O3 Co1 2.039(5)
C2 C3 1.496(12)
C2 H2A 0.97
C2 H2B 0.97
C3 O4 1.202(10)
C3 O2 1.304(9)
Co1 N21 2.078(6)
Co1 N11 2.077(6)
Co1 N12 2.114(7)
Co1 N22 2.140(6)
N22 C210 1.328(10)
N22 C211 1.369(10)
C210 C29 1.411(13)
C210 C214 1.499(12)
C29 C28 1.352(14)
C29 H12 0.93
C28 C27 1.398(13)
C28 H13 0.93
C27 C211 1.420(11)
C27 C26 1.408(13)
C26 C25 1.343(15)
C26 H15 0.93
C25 C24 1.445(14)
C25 H16 0.93
C24 C23 1.410(13)
C24 C212 1.409(11)
C23 C22 1.332(14)
C23 H18 0.93
C22 C21 1.428(12)
C22 H19 0.93
C21 N21 1.338(10)
C21 C213 1.491(14)
N21 C212 1.346(10)
C212 C211 1.429(11)
C214 H11A 0.96
C214 H11B 0.96
C214 H11C 0.96
C213 H11D 0.96
C213 H11E 0.96
C213 H11F 0.96
N11 C11 1.340(11)
N11 C112 1.365(10)
C11 C12 1.419(12)
C11 C113 1.476(13)
C12 C13 1.346(15)
C12 H22 0.93
C13 C14 1.390(15)
C13 H23 0.93
C14 C112 1.411(12)
C14 C15 1.419(15)
C15 C16 1.347(17)
C15 H25 0.93
C16 C17 1.416(15)
C16 H26 0.93
C17 C18 1.414(15)
C17 C111 1.413(12)
C18 C19 1.329(15)
C18 H28 0.93
C19 C110 1.418(15)
C19 H29 0.93
C110 N12 1.343(11)
C110 C114 1.472(15)
N12 C111 1.348(11)
C111 C112 1.434(12)
C113 H21A 0.96
C113 H21B 0.96
C113 H21C 0.96
C114 H21D 0.96
C114 H21E 0.96
C114 H21F 0.96
C32 C31 1.38(2)
C32 H32A 0.96
C32 H32B 0.96
C32 H32C 0.96
C31 N31 1.14(3)

loop_
_geom_torsion_atom_site_label_1
_geom_torsion_atom_site_label_2
_geom_torsion_atom_site_label_3
_geom_torsion_atom_site_label_4
_geom_torsion
O2 Re1 O1 C1 21.9(6)
Br2 Re1 O1 C1 -157.9(6)
Br4 Re1 O1 C1 109.5(6)
Br3 Re1 O1 C1 -65.3(6)
Re1 O1 C1 O3 163.5(5)
Re1 O1 C1 C2 -18.8(12)
O1 C1 O3 Co1 4.6(10)
C2 C1 O3 Co1 -173.3(7)
O3 C1 C2 C3 -175.0(10)
O1 C1 C2 C3 7.2(17)
C1 C2 C3 O4 176.8(10)
C1 C2 C3 O2 -6.9(17)
O4 C3 O2 Re1 -164.2(6)
C2 C3 O2 Re1 19.7(12)
O1 Re1 O2 C3 -23.0(7)
Br1 Re1 O2 C3 155.4(7)
Br4 Re1 O2 C3 -110.4(7)
Br3 Re1 O2 C3 62.3(7)
C1 O3 Co1 N21 -177.2(6)
C1 O3 Co1 N11 1.7(8)
C1 O3 Co1 N12 -72.8(7)
C1 O3 Co1 N22 109.8(7)
O3 Co1 N22 C210 -63.1(7)
N21 Co1 N22 C210 178.4(7)
N11 Co1 N22 C210 71.0(7)
N12 Co1 N22 C210 -75.5(14)
O3 Co1 N22 C211 97.8(5)
N21 Co1 N22 C211 -20.7(5)
N11 Co1 N22 C211 -128.1(5)
N12 Co1 N22 C211 85.4(13)
C211 N22 C210 C29 0.9(12)
Co1 N22 C210 C29 160.0(6)
C211 N22 C210 C214 -177.1(7)
Co1 N22 C210 C214 -18.0(11)
N22 C210 C29 C28 -0.6(14)
C214 C210 C29 C28 177.4(9)
C210 C29 C28 C27 -0.3(14)
C29 C28 C27 C211 0.7(14)
C29 C28 C27 C26 177.7(10)
C211 C27 C26 C25 0.4(15)
C28 C27 C26 C25 -176.5(10)
C27 C26 C25 C24 -0.2(16)
C26 C25 C24 C23 177.4(10)
C26 C25 C24 C212 -0.6(15)
C212 C24 C23 C22 3.1(14)
C25 C24 C23 C22 -175.0(10)
C24 C23 C22 C21 -3.1(15)
C23 C22 C21 N21 -1.8(15)
C23 C22 C21 C213 176.5(10)
C22 C21 N21 C212 6.5(12)
C213 C21 N21 C212 -171.8(8)
C22 C21 N21 Co1 -162.6(7)
C213 C21 N21 Co1 19.1(12)
O3 Co1 N21 C212 -53.0(6)
N11 Co1 N21 C212 127.9(5)
N12 Co1 N21 C212 -147.7(5)
N22 Co1 N21 C212 20.1(5)
O3 Co1 N21 C21 116.8(7)
N11 Co1 N21 C21 -62.3(7)
N12 Co1 N21 C21 22.1(8)
N22 Co1 N21 C21 -170.1(7)
C21 N21 C212 C24 -6.6(12)
Co1 N21 C212 C24 164.5(7)
C21 N21 C212 C211 172.3(7)
Co1 N21 C212 C211 -16.6(8)
C23 C24 C212 N21 1.8(12)
C25 C24 C212 N21 180.0(8)
C23 C24 C212 C211 -177.1(8)
C25 C24 C212 C211 1.0(12)
C210 N22 C211 C27 -0.4(11)
Co1 N22 C211 C27 -163.6(6)
C210 N22 C211 C212 -178.1(7)
Co1 N22 C211 C212 18.6(8)
C28 C27 C211 N22 -0.4(12)
C26 C27 C211 N22 -177.6(8)
C28 C27 C211 C212 177.3(8)
C26 C27 C211 C212 0.1(12)
N21 C212 C211 N22 -2.0(10)
C24 C212 C211 N22 177.0(7)
N21 C212 C211 C27 -179.8(7)
C24 C212 C211 C27 -0.8(11)
O3 Co1 N11 C11 110.1(7)
N21 Co1 N11 C11 -71.0(7)
N12 Co1 N11 C11 -172.2(8)
N22 Co1 N11 C11 14.7(8)
O3 Co1 N11 C112 -69.2(6)
N21 Co1 N11 C112 109.7(5)
N12 Co1 N11 C112 8.5(5)
N22 Co1 N11 C112 -164.6(5)
C112 N11 C11 C12 3.4(12)
Co1 N11 C11 C12 -175.8(7)
C112 N11 C11 C113 -175.0(8)
Co1 N11 C11 C113 5.7(12)
N11 C11 C12 C13 -1.8(15)
C113 C11 C12 C13 176.7(10)
C11 C12 C13 C14 -0.9(17)
C12 C13 C14 C112 1.8(15)
C12 C13 C14 C15 -177.6(10)
C13 C14 C15 C16 178.8(11)
C112 C14 C15 C16 -0.6(15)
C14 C15 C16 C17 -3.5(17)
C15 C16 C17 C18 -174.9(11)
C15 C16 C17 C111 5.2(16)
C111 C17 C18 C19 -1.1(14)
C16 C17 C18 C19 178.9(10)
C17 C18 C19 C110 0.1(16)
C18 C19 C110 N12 1.1(15)
C18 C19 C110 C114 -176.6(10)
C19 C110 N12 C111 -1.1(13)
C114 C110 N12 C111 176.6(9)
C19 C110 N12 Co1 173.1(7)
C114 C110 N12 Co1 -9.2(13)
O3 Co1 N12 C110 -47.6(8)
N21 Co1 N12 C110 68.1(8)
N11 Co1 N12 C110 176.3(8)
N22 Co1 N12 C110 -35.4(16)
O3 Co1 N12 C111 127.0(6)
N21 Co1 N12 C111 -117.3(6)
N11 Co1 N12 C111 -9.1(5)
N22 Co1 N12 C111 139.2(10)
C110 N12 C111 C17 0.0(13)
Co1 N12 C111 C17 -175.2(7)
C110 N12 C111 C112 -176.3(8)
Co1 N12 C111 C112 8.5(9)
C18 C17 C111 N12 1.1(13)
C16 C17 C111 N12 -179.0(9)
C18 C17 C111 C112 177.5(8)
C16 C17 C111 C112 -2.6(13)
C11 N11 C112 C14 -2.5(12)
Co1 N11 C112 C14 176.9(6)
C11 N11 C112 C111 173.9(7)
Co1 N11 C112 C111 -6.8(9)
C13 C14 C112 N11 -0.1(13)
C15 C14 C112 N11 179.3(8)
C13 C14 C112 C111 -176.4(9)
C15 C14 C112 C111 3.1(13)
N12 C111 C112 N11 -1.3(11)
C17 C111 C112 N11 -177.9(7)
N12 C111 C112 C14 175.2(8)
C17 C111 C112 C14 -1.4(12)
